data_9005375
loop_
_publ_author_name
'Burns, P. C.'
'Roberts, A. C.'
'Nikischer, A. J.'

_publ_section_title
;
 The crystal structure of Ca[Zn8(SO4)2(OH)12Cl2](H2O)9,
 a new phase from slag dumps at Val Varenna, Italy
;
_journal_name_full 'European Journal of Mineralogy'
_journal_page_first 923
_journal_page_last 930
_journal_volume 10
_journal_year 1998
_chemical_compound_source 'slag dumps at Val Varenna, Italy'
_chemical_formula_structural Ca[Zn8(SO4)2(OH)12Cl2](H2O)9
_chemical_formula_sum 'Ca Cl2 H36 O29 S2 Zn8'
_space_group_IT_number 167
_symmetry_space_group_name_Hall '-R 3 2"c'
_symmetry_space_group_name_H-M 'R -3 c :H'
_cell_angle_alpha 90
_cell_angle_beta 90
_cell_angle_gamma 120
_cell_formula_units_Z 6
_cell_length_a 8.3797
_cell_length_b 8.3797
_cell_length_c 68.123
_cell_volume 4142.680
_database_code_amcsd 0006760
_exptl_crystal_density_diffrn 2.869
_cod_original_cell_volume 4142.679
_cod_original_sg_symbol_H-M 'R -3 c'
_cod_original_formula_sum 'Ca Zn8 S2 O29 Cl2 H36'
_cod_database_code 9005375
_amcsd_formula_title Ca[Zn8(SO4)2(OH)12Cl2](H2O)9

loop_
_space_group_symop_operation_xyz
x,y,z
2/3+x,1/3+y,1/3+z
1/3+x,2/3+y,2/3+z
x,x-y,1/2+z
2/3+x,1/3+x-y,5/6+z
1/3+x,2/3+x-y,1/6+z
y,x,1/2-z
2/3+y,1/3+x,5/6-z
1/3+y,2/3+x,1/6-z
-x+y,y,1/2+z
2/3-x+y,1/3+y,5/6+z
1/3-x+y,2/3+y,1/6+z
-x,-x+y,1/2-z
2/3-x,1/3-x+y,5/6-z
1/3-x,2/3-x+y,1/6-z
-y,-x,1/2+z
2/3-y,1/3-x,5/6+z
1/3-y,2/3-x,1/6+z
x-y,-y,1/2-z
2/3+x-y,1/3-y,5/6-z
1/3+x-y,2/3-y,1/6-z
y,-x+y,-z
2/3+y,1/3-x+y,1/3-z
1/3+y,2/3-x+y,2/3-z
-x+y,-x,z
2/3-x+y,1/3-x,1/3+z
1/3-x+y,2/3-x,2/3+z
-x,-y,-z
2/3-x,1/3-y,1/3-z
1/3-x,2/3-y,2/3-z
-y,x-y,z
2/3-y,1/3+x-y,1/3+z
1/3-y,2/3+x-y,2/3+z
x-y,x,-z
2/3+x-y,1/3+x,1/3-z
1/3+x-y,2/3+x,2/3-z

loop_
_atom_site_aniso_label
_atom_site_aniso_U_11
_atom_site_aniso_U_22
_atom_site_aniso_U_33
_atom_site_aniso_U_12
_atom_site_aniso_U_13
_atom_site_aniso_U_23
Ca 0.03020 0.03020 0.01950 0.01510 0.00000 0.00000
Zn1 0.01220 0.01360 0.02780 0.00690 0.00020 0.00180
Zn2 0.01430 0.01430 0.02450 0.00710 0.00000 0.00000
S 0.01770 0.01770 0.02210 0.00890 0.00000 0.00000
O1 0.01930 0.01930 0.02100 0.00960 0.00000 0.00000
O2 0.05810 0.03330 0.01940 0.03330 -0.00700 -0.00730
O3 0.01460 0.01290 0.01970 0.00750 -0.00120 0.00120
O4 0.02120 0.01770 0.02370 0.01380 -0.00070 0.00120
Cl 0.03690 0.03690 0.02660 0.01850 0.00000 0.00000
Wat5 0.04180 0.03690 0.04530 0.01440 0.00810 0.00630
Wat6 0.06190 0.04680 0.05350 0.03090 0.00260 0.00130

loop_
_atom_site_label
_atom_site_fract_x
_atom_site_fract_y
_atom_site_fract_z
_atom_site_U_iso_or_equiv
_atom_site_type_symbol
_atom_site_attached_hydrogens
Ca 0.66667 0.33333 0.08333 0.02670 Ca 0
Zn1 0.28580 0.41530 -0.00096 0.01770 Zn 0
Zn2 0.00000 0.00000 -0.02619 0.01770 Zn 0
S 0.33333 0.66667 0.04197 0.01920 S 0
O1 0.33333 0.66667 0.01980 0.01990 O 0
O2 0.30820 0.81830 0.04895 0.03230 O 0
O3 0.47890 0.37480 0.01361 0.01550 O 0
O4 -0.18850 0.05700 -0.01731 0.01900 O 0
Cl 0.00000 0.00000 -0.05949 0.03350 Cl 0
Wat5 0.88000 0.55480 0.05820 0.04370 O 2
Wat6 0.66667 0.64110 0.08333 0.05240 O 2
H1 0.48000 0.36000 0.02400 0.05000 H 0
H2 -0.22000 0.08000 -0.02600 0.05000 H 0
H3 0.91000 0.64000 0.06000 0.05000 H 0

loop_
_cod_changelog_entry_id
_cod_changelog_entry_author
_cod_changelog_entry_date
_cod_changelog_entry_text
1
;cod-tools version 3.8.0
Id: cif_guess_AMCSD_atom_types 9574 2023-05-10 09:00:05Z saulius
;
2023-05-10T18:50:01+03:00
;Derived atom types and hydrogen counts
from atom names that follow the AMCSD naming convention
(Wat == water, O-H == hydroxyl).
;

loop_
_cod_related_entry_id
_cod_related_entry_database
_cod_related_entry_code
1 AMCSD 0006760
